data_7705794
loop_
_publ_author_name
'M\"ortel, Max'
'Seller, Michael'
'Heinemann, Frank W.'
'Khusniyarov, Marat M.'

_publ_section_title
;
 A valence tautomeric cobalt-dioxolene complex with an anchoring group for
 prospective chemical grafting to metal oxides.
;
_journal_issue 48
_journal_name_full 'Dalton transactions (Cambridge, England : 2003)'
_journal_page_first 17532
_journal_page_last 17536
_journal_paper_doi 10.1039/d0dt03771k
_journal_volume 49
_journal_year 2020
_chemical_formula_moiety 'C49 H56 Co N2 O6'
_chemical_formula_sum 'C49 H56 Co N2 O6'
_chemical_formula_weight 827.88
_space_group_crystal_system triclinic
_space_group_IT_number 2
_space_group_name_Hall '-P 1'
_space_group_name_H-M_alt 'P -1'
_atom_sites_solution_hydrogens geom
_audit_creation_date 2020-08-05
_audit_creation_method
;
Olex2 1.2
(compiled 2018.05.29 svn.r3508 for OlexSys, GUI svn.r5506)
;
_audit_update_record
;
2020-10-23 deposited with the CCDC.	2020-11-27 downloaded from the CCDC.
;
_cell_angle_alpha 98.739(2)
_cell_angle_beta 94.709(2)
_cell_angle_gamma 105.380(2)
_cell_formula_units_Z 2
_cell_length_a 10.6539(6)
_cell_length_b 11.6692(6)
_cell_length_c 17.9520(10)
_cell_measurement_reflns_used 9121
_cell_measurement_temperature 100(2)
_cell_measurement_theta_max 30.18
_cell_measurement_theta_min 2.18
_cell_volume 2109.3(2)
_computing_cell_refinement 'SAINT V8.38A (Bruker AXS, 2016)'
_computing_data_collection 'Bruker APEX3 (Bruker AXS, 2015)'
_computing_data_reduction 'SAINT V8.38A (Bruker AXS, 2016)'
_computing_molecular_graphics 'SHELXTL 6.12 (Bruker AXS, 2002)'
_computing_publication_material 'Olex2 (Dolomanov et al., 2009)'
_computing_structure_refinement 'SHELXL-2018/3 (Sheldrick, 2015)'
_computing_structure_solution 'SHELX XT 2014/5 (Sheldrick, 2015)'
_diffrn_ambient_temperature 100(2)
_diffrn_measured_fraction_theta_full 1.000
_diffrn_measured_fraction_theta_max 1.000
_diffrn_measurement_device_type 'Bruker Kappa ImuS Duo Photon II CPAD'
_diffrn_measurement_method '\f and \w scans'
_diffrn_radiation_monochromator 'Quazar focussing montel optics'
_diffrn_radiation_source 'ImuS high brilliance micro-focus tube'
_diffrn_radiation_type MoK\a
_diffrn_radiation_wavelength 0.71073
_diffrn_reflns_av_R_equivalents 0.0806
_diffrn_reflns_av_unetI/netI 0.0511
_diffrn_reflns_Laue_measured_fraction_full 1.000
_diffrn_reflns_Laue_measured_fraction_max 1.000
_diffrn_reflns_limit_h_max 13
_diffrn_reflns_limit_h_min -13
_diffrn_reflns_limit_k_max 14
_diffrn_reflns_limit_k_min -14
_diffrn_reflns_limit_l_max 23
_diffrn_reflns_limit_l_min -23
_diffrn_reflns_number 68512
_diffrn_reflns_point_group_measured_fraction_full 1.000
_diffrn_reflns_point_group_measured_fraction_max 1.000
_diffrn_reflns_theta_full 25.242
_diffrn_reflns_theta_max 27.100
_diffrn_reflns_theta_min 1.840
_diffrn_standards_number 0
_exptl_absorpt_coefficient_mu 0.459
_exptl_absorpt_correction_T_max 0.7461
_exptl_absorpt_correction_T_min 0.6674
_exptl_absorpt_correction_type multi-scan
_exptl_absorpt_process_details
;
SADABS-2016/2 (Bruker,2016/2) was used for absorption correction.
wR2(int) was 0.1129 before and 0.0688 after correction.
The Ratio of minimum to maximum transmission is 0.8945.
The \l/2 correction factor is Not present.
;
_exptl_crystal_colour black
_exptl_crystal_density_diffrn 1.303
_exptl_crystal_description plate
_exptl_crystal_F_000 878
_exptl_crystal_recrystallization_method 'Re-crystallisation from solvent: toluene, diethyl ether'
_exptl_crystal_size_max 0.22
_exptl_crystal_size_mid 0.075
_exptl_crystal_size_min 0.03
_refine_diff_density_max 0.622
_refine_diff_density_min -0.389
_refine_diff_density_rms 0.070
_refine_ls_extinction_method none
_refine_ls_goodness_of_fit_ref 1.059
_refine_ls_hydrogen_treatment constr
_refine_ls_matrix_type full
_refine_ls_number_parameters 536
_refine_ls_number_reflns 9304
_refine_ls_number_restraints 0
_refine_ls_restrained_S_all 1.059
_refine_ls_R_factor_all 0.0763
_refine_ls_R_factor_gt 0.0526
_refine_ls_shift/su_max 0.001
_refine_ls_shift/su_mean 0.000
_refine_ls_structure_factor_coef Fsqd
_refine_ls_weighting_details 'w=1/[\s^2^(Fo^2^)+(0.0294P)^2^+3.5862P] where P=(Fo^2^+2Fc^2^)/3'
_refine_ls_weighting_scheme calc
_refine_ls_wR_factor_gt 0.1095
_refine_ls_wR_factor_ref 0.1188
_reflns_Friedel_coverage 0.000
_reflns_number_gt 7183
_reflns_number_total 9304
_reflns_threshold_expression 'I > 2\s(I)'
_cod_data_source_file d0dt03771k2.cif
_cod_data_source_block mmk2008_100k
_cod_depositor_comments 'Adding full bibliography for 7705793--7705795.cif.'
_cod_database_code 7705794
_shelx_shelxl_version_number 2018/3
_shelx_space_group_comment
;
The symmetry employed for this shelxl refinement is uniquely defined
by the following loop, which should always be used as a source of
symmetry information in preference to the above space-group names.
They are only intended as comments.
;
_shelx_estimated_absorpt_t_max 0.986
_shelx_estimated_absorpt_t_min 0.906
_olex2_refinement_description
;
1. Fixed Uiso
 At 1.2 times of:
  All C(H) groups, All C(H,H) groups
 At 1.5 times of:
  All C(H,H,H) groups
2.a Secondary CH2 refined with riding coordinates:
 C48(H48A,H48B)
2.b Aromatic/amide H refined with riding coordinates:
 C4(H4), C6(H6), C18(H18), C20(H20), C30(H30), C31(H31), C32(H32), C34(H34),
 C37(H37), C38(H38), C39(H39), C42(H42), C43(H43), C45(H45), C46(H46)
2.c Idealised Me refined as rotating group:
 C8(H8A,H8B,H8C), C9(H9A,H9B,H9C), C10(H10A,H10B,H10C), C12(H12A,H12B,H12C),
 C13(H13A,H13B,H13C), C14(H14A,H14B,H14C), C22(H22A,H22B,H22C), C23(H23A,H23B,
 H23C), C24(H24A,H24B,H24C), C26(H26A,H26B,H26C), C27(H27A,H27B,H27C), C28(H28A,
 H28B,H28C), C49(H49A,H49B,H49C)
;
_olex2_submission_special_instructions 'No special instructions were received'

loop_
_space_group_symop_operation_xyz
'x, y, z'
'-x, -y, -z'

loop_
_atom_site_label
_atom_site_type_symbol
_atom_site_fract_x
_atom_site_fract_y
_atom_site_fract_z
_atom_site_U_iso_or_equiv
_atom_site_adp_type
_atom_site_occupancy
_atom_site_site_symmetry_order
_atom_site_calc_flag
_atom_site_refinement_flags_posn
_atom_site_refinement_flags_adp
_atom_site_refinement_flags_occupancy
_atom_site_disorder_assembly
_atom_site_disorder_group
Co1 Co 0.77237(3) 0.54149(3) 0.65637(2) 0.01580(9) Uani 1 1 d . . . . .
O1 O 0.81730(17) 0.69442(16) 0.72180(10) 0.0199(4) Uani 1 1 d . . . . .
O2 O 0.60909(17) 0.51190(16) 0.69429(10) 0.0192(4) Uani 1 1 d . . . . .
O3 O 0.72014(17) 0.38267(15) 0.60112(10) 0.0181(4) Uani 1 1 d . . . . .
O4 O 0.83989(17) 0.48237(15) 0.73631(10) 0.0185(4) Uani 1 1 d . . . . .
O5 O 0.9396(2) 1.05385(19) 0.15532(12) 0.0335(5) Uani 1 1 d . . . . .
O6 O 0.8699(2) 1.17873(18) 0.23939(11) 0.0300(5) Uani 1 1 d . . . . .
N1 N 0.9389(2) 0.57916(19) 0.61616(12) 0.0169(4) Uani 1 1 d . . . . .
N2 N 0.7164(2) 0.61347(19) 0.57179(12) 0.0173(5) Uani 1 1 d . . . . .
C1 C 0.7421(3) 0.6857(2) 0.77488(15) 0.0206(6) Uani 1 1 d . . . . .
C2 C 0.6255(3) 0.5828(2) 0.76085(15) 0.0200(6) Uani 1 1 d . . . . .
C3 C 0.5381(3) 0.5641(2) 0.81673(15) 0.0213(6) Uani 1 1 d . . . . .
C4 C 0.5704(3) 0.6499(3) 0.88217(16) 0.0255(6) Uani 1 1 d . . . . .
H4 H 0.513592 0.639948 0.920268 0.031 Uiso 1 1 calc R . . . .
C5 C 0.6834(3) 0.7529(3) 0.89699(16) 0.0250(6) Uani 1 1 d . . . . .
C6 C 0.7666(3) 0.7689(2) 0.84253(15) 0.0240(6) Uani 1 1 d . . . . .
H6 H 0.841432 0.837388 0.851040 0.029 Uiso 1 1 calc R . . . .
C7 C 0.4163(3) 0.4548(3) 0.80313(16) 0.0243(6) Uani 1 1 d . . . . .
C8 C 0.3441(3) 0.4489(3) 0.87318(18) 0.0332(7) Uani 1 1 d . . . . .
H8A H 0.404143 0.446455 0.916902 0.050 Uiso 1 1 calc GR . . . .
H8B H 0.269405 0.375933 0.863638 0.050 Uiso 1 1 calc GR . . . .
H8C H 0.312285 0.520405 0.883919 0.050 Uiso 1 1 calc GR . . . .
C9 C 0.4510(3) 0.3352(3) 0.78254(18) 0.0289(7) Uani 1 1 d . . . . .
H9A H 0.492644 0.335004 0.735863 0.043 Uiso 1 1 calc GR . . . .
H9B H 0.370746 0.267626 0.774597 0.043 Uiso 1 1 calc GR . . . .
H9C H 0.511610 0.326555 0.824027 0.043 Uiso 1 1 calc GR . . . .
C10 C 0.3230(3) 0.4675(3) 0.73662(17) 0.0282(6) Uani 1 1 d . . . . .
H10A H 0.299362 0.543171 0.749221 0.042 Uiso 1 1 calc GR . . . .
H10B H 0.243445 0.399199 0.727598 0.042 Uiso 1 1 calc GR . . . .
H10C H 0.366897 0.468348 0.690736 0.042 Uiso 1 1 calc GR . . . .
C11 C 0.7191(3) 0.8373(3) 0.97409(17) 0.0342(7) Uani 1 1 d . . . . .
C12 C 0.7755(5) 0.9670(3) 0.9644(2) 0.0538(11) Uani 1 1 d . . . . .
H12A H 0.707160 0.994316 0.938521 0.081 Uiso 1 1 calc GR . . . .
H12B H 0.848424 0.972019 0.933938 0.081 Uiso 1 1 calc GR . . . .
H12C H 0.807474 1.018484 1.014387 0.081 Uiso 1 1 calc GR . . . .
C13 C 0.6052(4) 0.8269(4) 1.0196(2) 0.0548(10) Uani 1 1 d . . . . .
H13A H 0.536361 0.852808 0.993074 0.082 Uiso 1 1 calc GR . . . .
H13B H 0.634927 0.878322 1.069810 0.082 Uiso 1 1 calc GR . . . .
H13C H 0.570103 0.742662 1.025606 0.082 Uiso 1 1 calc GR . . . .
C14 C 0.8301(4) 0.8011(4) 1.0185(2) 0.0502(10) Uani 1 1 d . . . . .
H14A H 0.854923 0.851994 1.069036 0.075 Uiso 1 1 calc GR . . . .
H14B H 0.906636 0.812305 0.990685 0.075 Uiso 1 1 calc GR . . . .
H14C H 0.798655 0.716116 1.023612 0.075 Uiso 1 1 calc GR . . . .
C15 C 0.7157(2) 0.3091(2) 0.65279(15) 0.0178(5) Uani 1 1 d . . . . .
C16 C 0.7813(2) 0.3624(2) 0.72626(15) 0.0182(5) Uani 1 1 d . . . . .
C17 C 0.7822(2) 0.2928(2) 0.78360(15) 0.0181(5) Uani 1 1 d . . . . .
C18 C 0.7160(3) 0.1696(2) 0.76357(16) 0.0209(6) Uani 1 1 d . . . . .
H18 H 0.716872 0.120395 0.801080 0.025 Uiso 1 1 calc R . . . .
C19 C 0.6487(3) 0.1149(2) 0.69133(16) 0.0215(6) Uani 1 1 d . . . . .
C20 C 0.6495(3) 0.1860(2) 0.63530(15) 0.0188(5) Uani 1 1 d . . . . .
H20 H 0.605404 0.150835 0.585624 0.023 Uiso 1 1 calc R . . . .
C21 C 0.8544(3) 0.3516(3) 0.86372(15) 0.0232(6) Uani 1 1 d . . . . .
C22 C 1.0010(3) 0.4041(3) 0.85840(16) 0.0255(6) Uani 1 1 d . . . . .
H22A H 1.012109 0.467282 0.827268 0.038 Uiso 1 1 calc GR . . . .
H22B H 1.036239 0.339739 0.835060 0.038 Uiso 1 1 calc GR . . . .
H22C H 1.048051 0.438699 0.909488 0.038 Uiso 1 1 calc GR . . . .
C23 C 0.8001(3) 0.4527(3) 0.89921(16) 0.0299(7) Uani 1 1 d . . . . .
H23A H 0.810536 0.514664 0.867168 0.045 Uiso 1 1 calc GR . . . .
H23B H 0.848028 0.488781 0.949929 0.045 Uiso 1 1 calc GR . . . .
H23C H 0.706732 0.419597 0.903329 0.045 Uiso 1 1 calc GR . . . .
C24 C 0.8430(3) 0.2599(3) 0.91733(17) 0.0299(7) Uani 1 1 d . . . . .
H24A H 0.892391 0.300267 0.967104 0.045 Uiso 1 1 calc GR . . . .
H24B H 0.878869 0.194681 0.896126 0.045 Uiso 1 1 calc GR . . . .
H24C H 0.750482 0.226175 0.923062 0.045 Uiso 1 1 calc GR . . . .
C25 C 0.5762(3) -0.0208(2) 0.67554(17) 0.0297(7) Uani 1 1 d . . . . .
C26 C 0.4829(4) -0.0504(3) 0.7354(2) 0.0530(11) Uani 1 1 d . . . . .
H26A H 0.433830 -0.136227 0.723389 0.080 Uiso 1 1 calc GR . . . .
H26B H 0.421322 -0.001170 0.735147 0.080 Uiso 1 1 calc GR . . . .
H26C H 0.534012 -0.032754 0.785789 0.080 Uiso 1 1 calc GR . . . .
C27 C 0.6761(4) -0.0924(3) 0.6789(2) 0.0496(10) Uani 1 1 d . . . . .
H27A H 0.630270 -0.178898 0.670397 0.074 Uiso 1 1 calc GR . . . .
H27B H 0.729097 -0.068407 0.728908 0.074 Uiso 1 1 calc GR . . . .
H27C H 0.733431 -0.076033 0.639432 0.074 Uiso 1 1 calc GR . . . .
C28 C 0.4925(3) -0.0617(3) 0.59769(18) 0.0325(7) Uani 1 1 d . . . . .
H28A H 0.549740 -0.052642 0.557659 0.049 Uiso 1 1 calc GR . . . .
H28B H 0.432056 -0.012046 0.593325 0.049 Uiso 1 1 calc GR . . . .
H28C H 0.442133 -0.146687 0.592256 0.049 Uiso 1 1 calc GR . . . .
C29 C 0.9400(2) 0.6442(2) 0.55960(14) 0.0160(5) Uani 1 1 d . . . . .
C30 C 1.0474(3) 0.5498(2) 0.63708(15) 0.0209(6) Uani 1 1 d . . . . .
H30 H 1.047485 0.502953 0.675983 0.025 Uiso 1 1 calc R . . . .
C31 C 1.1608(3) 0.5864(3) 0.60307(15) 0.0228(6) Uani 1 1 d . . . . .
H31 H 1.236925 0.564317 0.619213 0.027 Uiso 1 1 calc R . . . .
C32 C 1.1640(3) 0.6538(2) 0.54662(15) 0.0205(6) Uani 1 1 d . . . . .
H32 H 1.241812 0.679276 0.523934 0.025 Uiso 1 1 calc R . . . .
C33 C 1.0495(2) 0.6845(2) 0.52288(14) 0.0170(5) Uani 1 1 d . . . . .
C34 C 1.0384(3) 0.7544(2) 0.46482(15) 0.0196(5) Uani 1 1 d . . . . .
H34 H 1.113292 0.784632 0.440706 0.023 Uiso 1 1 calc R . . . .
C35 C 0.9239(3) 0.7793(2) 0.44291(14) 0.0178(5) Uani 1 1 d . . . . .
C36 C 0.8064(3) 0.7283(2) 0.47648(15) 0.0184(5) Uani 1 1 d . . . . .
C37 C 0.6779(3) 0.7315(2) 0.45199(15) 0.0199(6) Uani 1 1 d . . . . .
H37 H 0.662976 0.770755 0.410883 0.024 Uiso 1 1 calc R . . . .
C38 C 0.5749(3) 0.6777(2) 0.48775(15) 0.0208(6) Uani 1 1 d . . . . .
H38 H 0.488228 0.678370 0.470944 0.025 Uiso 1 1 calc R . . . .
C39 C 0.5982(3) 0.6217(2) 0.54914(15) 0.0190(5) Uani 1 1 d . . . . .
H39 H 0.526995 0.588752 0.575321 0.023 Uiso 1 1 calc R . . . .
C40 C 0.8182(2) 0.6647(2) 0.53568(14) 0.0159(5) Uani 1 1 d . . . . .
C41 C 0.9199(3) 0.8580(2) 0.38560(15) 0.0203(6) Uani 1 1 d . . . . .
C42 C 0.9742(3) 0.8386(2) 0.31853(16) 0.0235(6) Uani 1 1 d . . . . .
H42 H 1.014144 0.774931 0.309323 0.028 Uiso 1 1 calc R . . . .
C43 C 0.9699(3) 0.9125(3) 0.26498(16) 0.0270(6) Uani 1 1 d . . . . .
H43 H 1.005778 0.897832 0.218906 0.032 Uiso 1 1 calc R . . . .
C44 C 0.9140(3) 1.0073(2) 0.27796(16) 0.0232(6) Uani 1 1 d . . . . .
C45 C 0.8636(3) 1.0294(2) 0.34596(16) 0.0245(6) Uani 1 1 d . . . . .
H45 H 0.827623 1.095608 0.356064 0.029 Uiso 1 1 calc R . . . .
C46 C 0.8658(3) 0.9552(2) 0.39901(16) 0.0232(6) Uani 1 1 d . . . . .
H46 H 0.830208 0.970324 0.445103 0.028 Uiso 1 1 calc R . . . .
C47 C 0.9096(3) 1.0815(3) 0.21760(16) 0.0267(6) Uani 1 1 d . . . . .
C48 C 0.8693(4) 1.2572(3) 0.18330(18) 0.0367(8) Uani 1 1 d . . . . .
H48A H 0.937581 1.250648 0.149991 0.044 Uiso 1 1 calc R . . . .
H48B H 0.890414 1.342196 0.209679 0.044 Uiso 1 1 calc R . . . .
C49 C 0.7392(4) 1.2235(3) 0.1363(2) 0.0429(9) Uani 1 1 d . . . . .
H49A H 0.719380 1.140063 0.109045 0.064 Uiso 1 1 calc GR . . . .
H49B H 0.740833 1.277880 0.099634 0.064 Uiso 1 1 calc GR . . . .
H49C H 0.671598 1.230142 0.169247 0.064 Uiso 1 1 calc GR . . . .

loop_
_atom_site_aniso_label
_atom_site_aniso_U_11
_atom_site_aniso_U_22
_atom_site_aniso_U_33
_atom_site_aniso_U_23
_atom_site_aniso_U_13
_atom_site_aniso_U_12
Co1 0.01542(18) 0.01615(17) 0.01595(18) 0.00729(13) 0.00034(13) 0.00268(13)
O1 0.0196(10) 0.0189(9) 0.0216(10) 0.0081(8) 0.0037(8) 0.0034(7)
O2 0.0159(9) 0.0219(9) 0.0193(9) 0.0079(8) 0.0005(7) 0.0028(7)
O3 0.0205(9) 0.0180(9) 0.0153(9) 0.0070(7) -0.0006(7) 0.0030(7)
O4 0.0193(9) 0.0158(9) 0.0191(9) 0.0059(7) -0.0003(7) 0.0018(7)
O5 0.0458(14) 0.0294(11) 0.0223(11) 0.0086(9) 0.0050(10) 0.0032(10)
O6 0.0394(12) 0.0244(10) 0.0277(11) 0.0142(9) 0.0032(9) 0.0069(9)
N1 0.0165(11) 0.0170(11) 0.0165(11) 0.0051(9) -0.0009(9) 0.0034(9)
N2 0.0174(11) 0.0167(10) 0.0188(11) 0.0059(9) 0.0025(9) 0.0053(9)
C1 0.0233(14) 0.0174(13) 0.0208(14) 0.0065(11) -0.0011(11) 0.0050(11)
C2 0.0223(14) 0.0202(13) 0.0189(13) 0.0074(11) -0.0008(11) 0.0073(11)
C3 0.0197(14) 0.0247(14) 0.0214(14) 0.0077(11) -0.0002(11) 0.0082(11)
C4 0.0268(15) 0.0298(15) 0.0222(14) 0.0090(12) 0.0035(12) 0.0094(12)
C5 0.0319(16) 0.0235(14) 0.0200(14) 0.0029(11) -0.0011(12) 0.0105(12)
C6 0.0246(15) 0.0214(13) 0.0217(14) 0.0061(11) -0.0023(11) -0.0004(11)
C7 0.0203(14) 0.0276(15) 0.0241(15) 0.0072(12) 0.0017(11) 0.0042(11)
C8 0.0245(16) 0.0408(18) 0.0334(17) 0.0100(14) 0.0075(13) 0.0051(13)
C9 0.0236(15) 0.0255(15) 0.0374(17) 0.0120(13) 0.0061(13) 0.0020(12)
C10 0.0213(15) 0.0316(16) 0.0303(16) 0.0085(13) -0.0024(12) 0.0050(12)
C11 0.051(2) 0.0275(16) 0.0197(15) 0.0018(12) 0.0073(14) 0.0043(14)
C12 0.096(3) 0.0312(18) 0.0294(19) 0.0018(15) 0.014(2) 0.010(2)
C13 0.073(3) 0.051(2) 0.038(2) -0.0037(18) 0.014(2) 0.019(2)
C14 0.063(3) 0.050(2) 0.0331(19) 0.0025(17) -0.0074(18) 0.0146(19)
C15 0.0166(13) 0.0202(13) 0.0193(13) 0.0064(11) 0.0050(10) 0.0077(10)
C16 0.0159(13) 0.0186(12) 0.0198(13) 0.0038(10) 0.0019(10) 0.0043(10)
C17 0.0159(13) 0.0212(13) 0.0186(13) 0.0057(11) 0.0015(10) 0.0064(10)
C18 0.0195(14) 0.0221(13) 0.0230(14) 0.0105(11) 0.0016(11) 0.0062(11)
C19 0.0207(14) 0.0179(13) 0.0254(14) 0.0048(11) 0.0019(11) 0.0044(11)
C20 0.0194(13) 0.0186(13) 0.0181(13) 0.0033(10) -0.0001(10) 0.0059(10)
C21 0.0230(14) 0.0285(15) 0.0180(14) 0.0092(12) -0.0017(11) 0.0054(12)
C22 0.0224(15) 0.0295(15) 0.0220(14) 0.0070(12) -0.0039(11) 0.0034(12)
C23 0.0353(17) 0.0353(17) 0.0198(15) 0.0038(13) -0.0009(13) 0.0133(14)
C24 0.0368(17) 0.0305(16) 0.0219(15) 0.0106(12) -0.0012(13) 0.0069(13)
C25 0.0399(18) 0.0173(13) 0.0275(16) 0.0076(12) -0.0034(13) 0.0010(12)
C26 0.061(3) 0.042(2) 0.038(2) 0.0119(17) 0.0055(18) -0.0169(18)
C27 0.061(2) 0.0247(17) 0.055(2) -0.0001(16) -0.0249(19) 0.0124(16)
C28 0.0355(17) 0.0232(15) 0.0353(18) 0.0082(13) -0.0052(14) 0.0035(13)
C29 0.0181(13) 0.0132(11) 0.0149(12) 0.0014(10) -0.0013(10) 0.0030(10)
C30 0.0222(14) 0.0220(13) 0.0179(13) 0.0049(11) -0.0019(11) 0.0061(11)
C31 0.0178(14) 0.0295(15) 0.0219(14) 0.0044(12) -0.0012(11) 0.0094(11)
C32 0.0194(14) 0.0214(13) 0.0181(13) 0.0014(11) -0.0003(11) 0.0032(11)
C33 0.0159(13) 0.0162(12) 0.0172(13) 0.0016(10) 0.0008(10) 0.0027(10)
C34 0.0180(13) 0.0196(13) 0.0195(13) 0.0042(11) 0.0035(11) 0.0019(10)
C35 0.0200(13) 0.0164(12) 0.0164(13) 0.0039(10) 0.0023(10) 0.0033(10)
C36 0.0200(13) 0.0172(12) 0.0182(13) 0.0041(10) 0.0014(11) 0.0056(10)
C37 0.0240(14) 0.0190(13) 0.0189(13) 0.0079(11) -0.0006(11) 0.0080(11)
C38 0.0187(13) 0.0211(13) 0.0240(14) 0.0063(11) -0.0011(11) 0.0078(11)
C39 0.0173(13) 0.0196(13) 0.0209(13) 0.0068(11) 0.0014(11) 0.0049(10)
C40 0.0179(13) 0.0130(11) 0.0160(12) 0.0032(10) 0.0006(10) 0.0030(10)
C41 0.0203(14) 0.0207(13) 0.0212(14) 0.0093(11) 0.0029(11) 0.0044(11)
C42 0.0253(15) 0.0233(14) 0.0230(14) 0.0053(11) 0.0055(12) 0.0074(11)
C43 0.0322(16) 0.0287(15) 0.0202(14) 0.0079(12) 0.0079(12) 0.0053(12)
C44 0.0252(15) 0.0210(13) 0.0215(14) 0.0083(11) 0.0014(11) 0.0011(11)
C45 0.0298(15) 0.0199(13) 0.0231(14) 0.0061(11) 0.0018(12) 0.0052(12)
C46 0.0287(15) 0.0213(13) 0.0211(14) 0.0069(11) 0.0069(12) 0.0066(11)
C47 0.0283(16) 0.0244(14) 0.0218(15) 0.0059(12) -0.0005(12) -0.0022(12)
C48 0.055(2) 0.0262(16) 0.0309(17) 0.0161(14) 0.0045(15) 0.0085(15)
C49 0.059(2) 0.044(2) 0.0355(19) 0.0203(16) 0.0073(17) 0.0235(18)

loop_
_atom_type_symbol
_atom_type_description
_atom_type_scat_dispersion_real
_atom_type_scat_dispersion_imag
_atom_type_scat_source
C C 0.0033 0.0016 'International Tables Vol C Tables 4.2.6.8 and 6.1.1.4'
H H 0.0000 0.0000 'International Tables Vol C Tables 4.2.6.8 and 6.1.1.4'
Co Co 0.3494 0.9721 'International Tables Vol C Tables 4.2.6.8 and 6.1.1.4'
N N 0.0061 0.0033 'International Tables Vol C Tables 4.2.6.8 and 6.1.1.4'
O O 0.0106 0.0060 'International Tables Vol C Tables 4.2.6.8 and 6.1.1.4'

loop_
_geom_angle_atom_site_label_1
_geom_angle_atom_site_label_2
_geom_angle_atom_site_label_3
_geom_angle
_geom_angle_site_symmetry_1
_geom_angle_site_symmetry_3
_geom_angle_publ_flag
O1 Co1 N1 92.10(8) . . ?
O1 Co1 N2 90.23(8) . . ?
O2 Co1 O1 86.23(8) . . ?
O2 Co1 N1 177.19(9) . . ?
O2 Co1 N2 94.68(8) . . ?
O3 Co1 O1 173.42(8) . . ?
O3 Co1 O2 89.10(8) . . ?
O3 Co1 N1 92.75(8) . . ?
O3 Co1 N2 94.76(8) . . ?
O4 Co1 O1 87.50(8) . . ?
O4 Co1 O2 89.63(8) . . ?
O4 Co1 O3 87.85(8) . . ?
O4 Co1 N1 92.55(8) . . ?
O4 Co1 N2 174.98(9) . . ?
N1 Co1 N2 83.06(9) . . ?
C1 O1 Co1 107.65(16) . . ?
C2 O2 Co1 107.84(16) . . ?
C15 O3 Co1 106.40(15) . . ?
C16 O4 Co1 108.14(15) . . ?
C47 O6 C48 115.5(2) . . ?
C29 N1 Co1 113.06(17) . . ?
C30 N1 Co1 128.51(18) . . ?
C30 N1 C29 118.4(2) . . ?
C39 N2 Co1 129.09(18) . . ?
C39 N2 C40 118.5(2) . . ?
C40 N2 Co1 112.36(17) . . ?
O1 C1 C2 116.5(2) . . ?
O1 C1 C6 123.7(2) . . ?
C6 C1 C2 119.7(3) . . ?
O2 C2 C1 115.0(2) . . ?
O2 C2 C3 124.4(2) . . ?
C3 C2 C1 120.6(2) . . ?
C2 C3 C7 121.0(2) . . ?
C4 C3 C2 115.8(3) . . ?
C4 C3 C7 123.2(3) . . ?
C3 C4 H4 117.6 . . ?
C3 C4 C5 124.8(3) . . ?
C5 C4 H4 117.6 . . ?
C4 C5 C11 121.4(3) . . ?
C6 C5 C4 118.5(3) . . ?
C6 C5 C11 119.9(3) . . ?
C1 C6 H6 119.7 . . ?
C5 C6 C1 120.6(3) . . ?
C5 C6 H6 119.7 . . ?
C3 C7 C9 112.0(2) . . ?
C3 C7 C10 108.1(2) . . ?
C8 C7 C3 111.4(2) . . ?
C8 C7 C9 108.1(2) . . ?
C8 C7 C10 108.5(2) . . ?
C9 C7 C10 108.6(2) . . ?
C7 C8 H8A 109.5 . . ?
C7 C8 H8B 109.5 . . ?
C7 C8 H8C 109.5 . . ?
H8A C8 H8B 109.5 . . ?
H8A C8 H8C 109.5 . . ?
H8B C8 H8C 109.5 . . ?
C7 C9 H9A 109.5 . . ?
C7 C9 H9B 109.5 . . ?
C7 C9 H9C 109.5 . . ?
H9A C9 H9B 109.5 . . ?
H9A C9 H9C 109.5 . . ?
H9B C9 H9C 109.5 . . ?
C7 C10 H10A 109.5 . . ?
C7 C10 H10B 109.5 . . ?
C7 C10 H10C 109.5 . . ?
H10A C10 H10B 109.5 . . ?
H10A C10 H10C 109.5 . . ?
H10B C10 H10C 109.5 . . ?
C5 C11 C14 106.6(3) . . ?
C12 C11 C5 110.6(3) . . ?
C12 C11 C14 107.1(3) . . ?
C13 C11 C5 112.9(3) . . ?
C13 C11 C12 110.5(3) . . ?
C13 C11 C14 109.0(3) . . ?
C11 C12 H12A 109.5 . . ?
C11 C12 H12B 109.5 . . ?
C11 C12 H12C 109.5 . . ?
H12A C12 H12B 109.5 . . ?
H12A C12 H12C 109.5 . . ?
H12B C12 H12C 109.5 . . ?
C11 C13 H13A 109.5 . . ?
C11 C13 H13B 109.5 . . ?
C11 C13 H13C 109.5 . . ?
H13A C13 H13B 109.5 . . ?
H13A C13 H13C 109.5 . . ?
H13B C13 H13C 109.5 . . ?
C11 C14 H14A 109.5 . . ?
C11 C14 H14B 109.5 . . ?
C11 C14 H14C 109.5 . . ?
H14A C14 H14B 109.5 . . ?
H14A C14 H14C 109.5 . . ?
H14B C14 H14C 109.5 . . ?
O3 C15 C16 116.8(2) . . ?
O3 C15 C20 122.4(2) . . ?
C20 C15 C16 120.8(2) . . ?
O4 C16 C15 115.1(2) . . ?
O4 C16 C17 124.1(2) . . ?
C17 C16 C15 120.8(2) . . ?
C16 C17 C21 120.5(2) . . ?
C18 C17 C16 116.7(2) . . ?
C18 C17 C21 122.8(2) . . ?
C17 C18 H18 118.2 . . ?
C17 C18 C19 123.6(2) . . ?
C19 C18 H18 118.2 . . ?
C18 C19 C25 119.6(2) . . ?
C20 C19 C18 118.6(2) . . ?
C20 C19 C25 121.8(2) . . ?
C15 C20 C19 119.6(2) . . ?
C15 C20 H20 120.2 . . ?
C19 C20 H20 120.2 . . ?
C22 C21 C17 109.1(2) . . ?
C23 C21 C17 111.2(2) . . ?
C23 C21 C22 109.0(2) . . ?
C23 C21 C24 108.0(2) . . ?
C24 C21 C17 112.0(2) . . ?
C24 C21 C22 107.4(2) . . ?
C21 C22 H22A 109.5 . . ?
C21 C22 H22B 109.5 . . ?
C21 C22 H22C 109.5 . . ?
H22A C22 H22B 109.5 . . ?
H22A C22 H22C 109.5 . . ?
H22B C22 H22C 109.5 . . ?
C21 C23 H23A 109.5 . . ?
C21 C23 H23B 109.5 . . ?
C21 C23 H23C 109.5 . . ?
H23A C23 H23B 109.5 . . ?
H23A C23 H23C 109.5 . . ?
H23B C23 H23C 109.5 . . ?
C21 C24 H24A 109.5 . . ?
C21 C24 H24B 109.5 . . ?
C21 C24 H24C 109.5 . . ?
H24A C24 H24B 109.5 . . ?
H24A C24 H24C 109.5 . . ?
H24B C24 H24C 109.5 . . ?
C19 C25 C26 110.1(3) . . ?
C27 C25 C19 109.1(3) . . ?
C27 C25 C26 109.4(3) . . ?
C27 C25 C28 108.6(3) . . ?
C28 C25 C19 112.6(2) . . ?
C28 C25 C26 107.0(3) . . ?
C25 C26 H26A 109.5 . . ?
C25 C26 H26B 109.5 . . ?
C25 C26 H26C 109.5 . . ?
H26A C26 H26B 109.5 . . ?
H26A C26 H26C 109.5 . . ?
H26B C26 H26C 109.5 . . ?
C25 C27 H27A 109.5 . . ?
C25 C27 H27B 109.5 . . ?
C25 C27 H27C 109.5 . . ?
H27A C27 H27B 109.5 . . ?
H27A C27 H27C 109.5 . . ?
H27B C27 H27C 109.5 . . ?
C25 C28 H28A 109.5 . . ?
C25 C28 H28B 109.5 . . ?
C25 C28 H28C 109.5 . . ?
H28A C28 H28B 109.5 . . ?
H28A C28 H28C 109.5 . . ?
H28B C28 H28C 109.5 . . ?
N1 C29 C33 123.7(2) . . ?
N1 C29 C40 115.8(2) . . ?
C33 C29 C40 120.4(2) . . ?
N1 C30 H30 119.3 . . ?
N1 C30 C31 121.3(2) . . ?
C31 C30 H30 119.3 . . ?
C30 C31 H31 119.6 . . ?
C32 C31 C30 120.9(3) . . ?
C32 C31 H31 119.6 . . ?
C31 C32 H32 120.7 . . ?
C31 C32 C33 118.7(3) . . ?
C33 C32 H32 120.7 . . ?
C29 C33 C32 116.9(2) . . ?
C29 C33 C34 118.2(2) . . ?
C32 C33 C34 124.9(2) . . ?
C33 C34 H34 118.8 . . ?
C35 C34 C33 122.4(2) . . ?
C35 C34 H34 118.8 . . ?
C34 C35 C36 119.4(2) . . ?
C34 C35 C41 120.1(2) . . ?
C36 C35 C41 120.4(2) . . ?
C37 C36 C35 125.7(2) . . ?
C40 C36 C35 118.2(2) . . ?
C40 C36 C37 116.0(2) . . ?
C36 C37 H37 120.1 . . ?
C38 C37 C36 119.9(2) . . ?
C38 C37 H37 120.1 . . ?
C37 C38 H38 120.2 . . ?
C37 C38 C39 119.7(2) . . ?
C39 C38 H38 120.2 . . ?
N2 C39 C38 122.0(2) . . ?
N2 C39 H39 119.0 . . ?
C38 C39 H39 119.0 . . ?
N2 C40 C29 115.0(2) . . ?
N2 C40 C36 123.9(2) . . ?
C36 C40 C29 121.0(2) . . ?
C42 C41 C35 120.2(2) . . ?
C42 C41 C46 118.9(2) . . ?
C46 C41 C35 120.9(2) . . ?
C41 C42 H42 120.0 . . ?
C43 C42 C41 120.0(3) . . ?
C43 C42 H42 120.0 . . ?
C42 C43 H43 119.6 . . ?
C44 C43 C42 120.9(3) . . ?
C44 C43 H43 119.6 . . ?
C43 C44 C45 119.3(3) . . ?
C43 C44 C47 118.4(3) . . ?
C45 C44 C47 122.4(3) . . ?
C44 C45 H45 119.9 . . ?
C46 C45 C44 120.1(3) . . ?
C46 C45 H45 119.9 . . ?
C41 C46 H46 119.6 . . ?
C45 C46 C41 120.8(3) . . ?
C45 C46 H46 119.6 . . ?
O5 C47 O6 124.4(3) . . ?
O5 C47 C44 122.1(3) . . ?
O6 C47 C44 113.4(2) . . ?
O6 C48 H48A 109.4 . . ?
O6 C48 H48B 109.4 . . ?
O6 C48 C49 111.0(3) . . ?
H48A C48 H48B 108.0 . . ?
C49 C48 H48A 109.4 . . ?
C49 C48 H48B 109.4 . . ?
C48 C49 H49A 109.5 . . ?
C48 C49 H49B 109.5 . . ?
C48 C49 H49C 109.5 . . ?
H49A C49 H49B 109.5 . . ?
H49A C49 H49C 109.5 . . ?
H49B C49 H49C 109.5 . . ?

loop_
_geom_bond_atom_site_label_1
_geom_bond_atom_site_label_2
_geom_bond_distance
_geom_bond_site_symmetry_2
_geom_bond_publ_flag
Co1 O1 1.9002(19) . ?
Co1 O2 1.8857(18) . ?
Co1 O3 1.8793(18) . ?
Co1 O4 1.8567(18) . ?
Co1 N1 1.938(2) . ?
Co1 N2 1.968(2) . ?
O1 C1 1.293(3) . ?
O2 C2 1.316(3) . ?
O3 C15 1.351(3) . ?
O4 C16 1.350(3) . ?
O5 C47 1.208(3) . ?
O6 C47 1.329(4) . ?
O6 C48 1.461(3) . ?
N1 C29 1.356(3) . ?
N1 C30 1.331(3) . ?
N2 C39 1.324(3) . ?
N2 C40 1.358(3) . ?
C1 C2 1.454(4) . ?
C1 C6 1.394(4) . ?
C2 C3 1.426(4) . ?
C3 C4 1.376(4) . ?
C3 C7 1.531(4) . ?
C4 H4 0.9500 . ?
C4 C5 1.431(4) . ?
C5 C6 1.374(4) . ?
C5 C11 1.527(4) . ?
C6 H6 0.9500 . ?
C7 C8 1.528(4) . ?
C7 C9 1.536(4) . ?
C7 C10 1.541(4) . ?
C8 H8A 0.9800 . ?
C8 H8B 0.9800 . ?
C8 H8C 0.9800 . ?
C9 H9A 0.9800 . ?
C9 H9B 0.9800 . ?
C9 H9C 0.9800 . ?
C10 H10A 0.9800 . ?
C10 H10B 0.9800 . ?
C10 H10C 0.9800 . ?
C11 C12 1.515(5) . ?
C11 C13 1.507(5) . ?
C11 C14 1.557(5) . ?
C12 H12A 0.9800 . ?
C12 H12B 0.9800 . ?
C12 H12C 0.9800 . ?
C13 H13A 0.9800 . ?
C13 H13B 0.9800 . ?
C13 H13C 0.9800 . ?
C14 H14A 0.9800 . ?
C14 H14B 0.9800 . ?
C14 H14C 0.9800 . ?
C15 C16 1.408(4) . ?
C15 C20 1.396(4) . ?
C16 C17 1.406(4) . ?
C17 C18 1.399(4) . ?
C17 C21 1.539(4) . ?
C18 H18 0.9500 . ?
C18 C19 1.399(4) . ?
C19 C20 1.397(4) . ?
C19 C25 1.537(4) . ?
C20 H20 0.9500 . ?
C21 C22 1.535(4) . ?
C21 C23 1.526(4) . ?
C21 C24 1.532(4) . ?
C22 H22A 0.9800 . ?
C22 H22B 0.9800 . ?
C22 H22C 0.9800 . ?
C23 H23A 0.9800 . ?
C23 H23B 0.9800 . ?
C23 H23C 0.9800 . ?
C24 H24A 0.9800 . ?
C24 H24B 0.9800 . ?
C24 H24C 0.9800 . ?
C25 C26 1.539(5) . ?
C25 C27 1.521(5) . ?
C25 C28 1.531(4) . ?
C26 H26A 0.9800 . ?
C26 H26B 0.9800 . ?
C26 H26C 0.9800 . ?
C27 H27A 0.9800 . ?
C27 H27B 0.9800 . ?
C27 H27C 0.9800 . ?
C28 H28A 0.9800 . ?
C28 H28B 0.9800 . ?
C28 H28C 0.9800 . ?
C29 C33 1.395(4) . ?
C29 C40 1.425(4) . ?
C30 H30 0.9500 . ?
C30 C31 1.394(4) . ?
C31 H31 0.9500 . ?
C31 C32 1.371(4) . ?
C32 H32 0.9500 . ?
C32 C33 1.412(4) . ?
C33 C34 1.434(4) . ?
C34 H34 0.9500 . ?
C34 C35 1.367(4) . ?
C35 C36 1.457(4) . ?
C35 C41 1.485(3) . ?
C36 C37 1.415(4) . ?
C36 C40 1.401(3) . ?
C37 H37 0.9500 . ?
C37 C38 1.372(4) . ?
C38 H38 0.9500 . ?
C38 C39 1.401(4) . ?
C39 H39 0.9500 . ?
C41 C42 1.392(4) . ?
C41 C46 1.401(4) . ?
C42 H42 0.9500 . ?
C42 C43 1.391(4) . ?
C43 H43 0.9500 . ?
C43 C44 1.389(4) . ?
C44 C45 1.389(4) . ?
C44 C47 1.491(4) . ?
C45 H45 0.9500 . ?
C45 C46 1.384(4) . ?
C46 H46 0.9500 . ?
C48 H48A 0.9900 . ?
C48 H48B 0.9900 . ?
C48 C49 1.485(5) . ?
C49 H49A 0.9800 . ?
C49 H49B 0.9800 . ?
C49 H49C 0.9800 . ?

loop_
_geom_torsion_atom_site_label_1
_geom_torsion_atom_site_label_2
_geom_torsion_atom_site_label_3
_geom_torsion_atom_site_label_4
_geom_torsion
_geom_torsion_site_symmetry_1
_geom_torsion_site_symmetry_2
_geom_torsion_site_symmetry_3
_geom_torsion_site_symmetry_4
_geom_torsion_publ_flag
Co1 O1 C1 C2 -16.8(3) . . . . ?
Co1 O1 C1 C6 164.0(2) . . . . ?
Co1 O2 C2 C1 19.1(3) . . . . ?
Co1 O2 C2 C3 -161.1(2) . . . . ?
Co1 O3 C15 C16 -16.7(3) . . . . ?
Co1 O3 C15 C20 163.2(2) . . . . ?
Co1 O4 C16 C15 15.9(3) . . . . ?
Co1 O4 C16 C17 -163.5(2) . . . . ?
Co1 N1 C29 C33 178.5(2) . . . . ?
Co1 N1 C29 C40 -4.9(3) . . . . ?
Co1 N1 C30 C31 -178.7(2) . . . . ?
Co1 N2 C39 C38 179.19(19) . . . . ?
Co1 N2 C40 C29 7.0(3) . . . . ?
Co1 N2 C40 C36 -176.1(2) . . . . ?
O1 Co1 O2 C2 -22.79(16) . . . . ?
O1 Co1 O4 C16 154.83(16) . . . . ?
O1 C1 C2 O2 -1.5(3) . . . . ?
O1 C1 C2 C3 178.7(2) . . . . ?
O1 C1 C6 C5 -179.0(3) . . . . ?
O2 Co1 O3 C15 -69.11(16) . . . . ?
O2 Co1 O4 C16 68.59(16) . . . . ?
O2 C2 C3 C4 -178.5(2) . . . . ?
O2 C2 C3 C7 1.3(4) . . . . ?
O3 Co1 O2 C2 152.58(16) . . . . ?
O3 Co1 O4 C16 -20.52(16) . . . . ?
O3 C15 C16 O4 0.8(3) . . . . ?
O3 C15 C16 C17 -179.8(2) . . . . ?
O3 C15 C20 C19 180.0(2) . . . . ?
O4 Co1 O2 C2 64.72(16) . . . . ?
O4 Co1 O3 C15 20.56(16) . . . . ?
O4 C16 C17 C18 179.7(2) . . . . ?
O4 C16 C17 C21 -0.8(4) . . . . ?
N1 Co1 O3 C15 113.01(16) . . . . ?
N1 Co1 O4 C16 -113.18(17) . . . . ?
N1 C29 C33 C32 0.5(4) . . . . ?
N1 C29 C33 C34 -178.9(2) . . . . ?
N1 C29 C40 N2 -1.5(3) . . . . ?
N1 C29 C40 C36 -178.5(2) . . . . ?
N1 C30 C31 C32 -0.2(4) . . . . ?
N2 Co1 O2 C2 -112.72(16) . . . . ?
N2 Co1 O3 C15 -163.73(16) . . . . ?
C1 C2 C3 C4 1.3(4) . . . . ?
C1 C2 C3 C7 -178.9(2) . . . . ?
C2 C1 C6 C5 1.8(4) . . . . ?
C2 C3 C4 C5 -0.4(4) . . . . ?
C2 C3 C7 C8 175.6(2) . . . . ?
C2 C3 C7 C9 54.4(3) . . . . ?
C2 C3 C7 C10 -65.2(3) . . . . ?
C3 C4 C5 C6 0.1(4) . . . . ?
C3 C4 C5 C11 -174.1(3) . . . . ?
C4 C3 C7 C8 -4.6(4) . . . . ?
C4 C3 C7 C9 -125.9(3) . . . . ?
C4 C3 C7 C10 114.5(3) . . . . ?
C4 C5 C6 C1 -0.9(4) . . . . ?
C4 C5 C11 C12 -143.8(3) . . . . ?
C4 C5 C11 C13 -19.5(4) . . . . ?
C4 C5 C11 C14 100.1(3) . . . . ?
C6 C1 C2 O2 177.8(2) . . . . ?
C6 C1 C2 C3 -2.1(4) . . . . ?
C6 C5 C11 C12 42.0(4) . . . . ?
C6 C5 C11 C13 166.3(3) . . . . ?
C6 C5 C11 C14 -74.1(3) . . . . ?
C7 C3 C4 C5 179.8(3) . . . . ?
C11 C5 C6 C1 173.5(3) . . . . ?
C15 C16 C17 C18 0.4(4) . . . . ?
C15 C16 C17 C21 179.9(2) . . . . ?
C16 C15 C20 C19 -0.1(4) . . . . ?
C16 C17 C18 C19 -1.3(4) . . . . ?
C16 C17 C21 C22 -61.3(3) . . . . ?
C16 C17 C21 C23 59.0(3) . . . . ?
C16 C17 C21 C24 179.9(2) . . . . ?
C17 C18 C19 C20 1.5(4) . . . . ?
C17 C18 C19 C25 -178.5(3) . . . . ?
C18 C17 C21 C22 118.1(3) . . . . ?
C18 C17 C21 C23 -121.6(3) . . . . ?
C18 C17 C21 C24 -0.7(4) . . . . ?
C18 C19 C20 C15 -0.7(4) . . . . ?
C18 C19 C25 C26 52.7(4) . . . . ?
C18 C19 C25 C27 -67.4(4) . . . . ?
C18 C19 C25 C28 172.0(3) . . . . ?
C20 C15 C16 O4 -179.1(2) . . . . ?
C20 C15 C16 C17 0.3(4) . . . . ?
C20 C19 C25 C26 -127.3(3) . . . . ?
C20 C19 C25 C27 112.7(3) . . . . ?
C20 C19 C25 C28 -8.0(4) . . . . ?
C21 C17 C18 C19 179.3(3) . . . . ?
C25 C19 C20 C15 179.3(3) . . . . ?
C29 N1 C30 C31 1.2(4) . . . . ?
C29 C33 C34 C35 -2.1(4) . . . . ?
C30 N1 C29 C33 -1.4(4) . . . . ?
C30 N1 C29 C40 175.3(2) . . . . ?
C30 C31 C32 C33 -0.7(4) . . . . ?
C31 C32 C33 C29 0.5(4) . . . . ?
C31 C32 C33 C34 179.9(3) . . . . ?
C32 C33 C34 C35 178.5(3) . . . . ?
C33 C29 C40 N2 175.2(2) . . . . ?
C33 C29 C40 C36 -1.7(4) . . . . ?
C33 C34 C35 C36 -3.2(4) . . . . ?
C33 C34 C35 C41 176.5(2) . . . . ?
C34 C35 C36 C37 -170.4(3) . . . . ?
C34 C35 C36 C40 6.0(4) . . . . ?
C34 C35 C41 C42 47.7(4) . . . . ?
C34 C35 C41 C46 -130.1(3) . . . . ?
C35 C36 C37 C38 178.7(3) . . . . ?
C35 C36 C40 N2 179.7(2) . . . . ?
C35 C36 C40 C29 -3.6(4) . . . . ?
C35 C41 C42 C43 179.9(3) . . . . ?
C35 C41 C46 C45 179.2(3) . . . . ?
C36 C35 C41 C42 -132.6(3) . . . . ?
C36 C35 C41 C46 49.6(4) . . . . ?
C36 C37 C38 C39 1.1(4) . . . . ?
C37 C36 C40 N2 -3.5(4) . . . . ?
C37 C36 C40 C29 173.2(2) . . . . ?
C37 C38 C39 N2 -3.5(4) . . . . ?
C39 N2 C40 C29 -175.6(2) . . . . ?
C39 N2 C40 C36 1.3(4) . . . . ?
C40 N2 C39 C38 2.3(4) . . . . ?
C40 C29 C33 C32 -176.0(2) . . . . ?
C40 C29 C33 C34 4.6(4) . . . . ?
C40 C36 C37 C38 2.2(4) . . . . ?
C41 C35 C36 C37 9.9(4) . . . . ?
C41 C35 C36 C40 -173.7(2) . . . . ?
C41 C42 C43 C44 1.1(4) . . . . ?
C42 C41 C46 C45 1.3(4) . . . . ?
C42 C43 C44 C45 1.0(4) . . . . ?
C42 C43 C44 C47 -178.6(3) . . . . ?
C43 C44 C45 C46 -1.9(4) . . . . ?
C43 C44 C47 O5 8.3(4) . . . . ?
C43 C44 C47 O6 -171.9(3) . . . . ?
C44 C45 C46 C41 0.8(4) . . . . ?
C45 C44 C47 O5 -171.3(3) . . . . ?
C45 C44 C47 O6 8.6(4) . . . . ?
C46 C41 C42 C43 -2.3(4) . . . . ?
C47 O6 C48 C49 92.1(3) . . . . ?
C47 C44 C45 C46 177.6(3) . . . . ?
C48 O6 C47 O5 -2.6(4) . . . . ?
C48 O6 C47 C44 177.5(2) . . . . ?
